data_1573289
loop_
_publ_author_name
'Lindahl, Sarah E.'
'Metzger, Erin M.'
'Chen, Chun-Hsing'
'Pink, Maren'
'Zaleski, Jeffrey M.'

_publ_section_title
;
 Pronounced electronic modulation of geometrically-regulated
 metalloenediyne cyclization
;
_journal_name_full 'Chemical Science'
_journal_paper_doi 10.1039/D4SC05396F
_journal_year 2024
_chemical_formula_moiety 'C42 H18 Cl2 F24 P2 Pt'
_chemical_formula_sum 'C42 H18 Cl2 F24 P2 Pt'
_chemical_formula_weight 1306.49
_space_group_crystal_system monoclinic
_space_group_IT_number 14
_space_group_name_Hall '-P 2ybc'
_space_group_name_H-M_alt 'P 1 21/c 1'
_atom_sites_solution_hydrogens geom
_audit_creation_method SHELXL-2014/7
_audit_update_record
;
2021-05-13 deposited with the CCDC.	2024-11-21 downloaded from the CCDC.
;
_cell_angle_alpha 90
_cell_angle_beta 99.623(4)
_cell_angle_gamma 90
_cell_formula_units_Z 4
_cell_length_a 13.4013(13)
_cell_length_b 23.743(2)
_cell_length_c 14.4223(13)
_cell_measurement_reflns_used 9884
_cell_measurement_temperature 173(2)
_cell_measurement_theta_max 30.04
_cell_measurement_theta_min 2.23
_cell_volume 4524.4(7)
_computing_cell_refinement 'APEX II v2014.11-0 (Bruker, 2014)'
_computing_data_collection 'APEX II v2014.11-0 (Bruker, 2014)'
_computing_data_reduction 'APEX II v2014.11-0 (Bruker, 2014)'
_computing_molecular_graphics 'SHELXTL (Bruker, 2016)'
_computing_publication_material 'SHELXTL (Bruker, 2016)'
_computing_structure_refinement 'SHELXL-2014/7 (Sheldrick, 2016)'
_computing_structure_solution 'SHELX (Bruker, 2016)'
_diffrn_ambient_temperature 173(2)
_diffrn_detector 'CCD area detector'
_diffrn_detector_area_resol_mean 83.33
_diffrn_detector_type 'Bruker APEXII'
_diffrn_measured_fraction_theta_full 1.000
_diffrn_measured_fraction_theta_max 0.989
_diffrn_measurement_details '0.50 degree frames measured for 30 seconds each'
_diffrn_measurement_device 'APEX Kappa Duo'
_diffrn_measurement_device_type Kappa
_diffrn_measurement_method 'omega and phi scans'
_diffrn_radiation_monochromator graphite
_diffrn_radiation_type MoK\a
_diffrn_radiation_wavelength 0.71073
_diffrn_reflns_av_R_equivalents 0.0340
_diffrn_reflns_av_unetI/netI 0.0449
_diffrn_reflns_Laue_measured_fraction_full 1.000
_diffrn_reflns_Laue_measured_fraction_max 0.989
_diffrn_reflns_limit_h_max 18
_diffrn_reflns_limit_h_min -16
_diffrn_reflns_limit_k_max 32
_diffrn_reflns_limit_k_min -33
_diffrn_reflns_limit_l_max 14
_diffrn_reflns_limit_l_min -20
_diffrn_reflns_number 35328
_diffrn_reflns_point_group_measured_fraction_full 1.000
_diffrn_reflns_point_group_measured_fraction_max 0.989
_diffrn_reflns_theta_full 25.242
_diffrn_reflns_theta_max 30.062
_diffrn_reflns_theta_min 1.541
_diffrn_source 'sealed tube'
_exptl_absorpt_coefficient_mu 3.422
_exptl_absorpt_correction_T_max 0.7460
_exptl_absorpt_correction_T_min 0.5481
_exptl_absorpt_correction_type multi-scan
_exptl_absorpt_process_details 'SADABS, G. Sheldrick; 2016'
_exptl_crystal_colour colorless
_exptl_crystal_density_diffrn 1.918
_exptl_crystal_description needle
_exptl_crystal_F_000 2512
_exptl_crystal_size_max 0.23
_exptl_crystal_size_mid 0.08
_exptl_crystal_size_min 0.05
_refine_diff_density_max 1.272
_refine_diff_density_min -1.421
_refine_diff_density_rms 0.112
_refine_ls_extinction_method none
_refine_ls_goodness_of_fit_ref 1.019
_refine_ls_hydrogen_treatment constr
_refine_ls_matrix_type full
_refine_ls_number_parameters 690
_refine_ls_number_reflns 13121
_refine_ls_number_restraints 1020
_refine_ls_restrained_S_all 1.064
_refine_ls_R_factor_all 0.0480
_refine_ls_R_factor_gt 0.0338
_refine_ls_shift/su_max 0.007
_refine_ls_shift/su_mean 0.000
_refine_ls_structure_factor_coef Fsqd
_refine_ls_weighting_details 'w=1/[\s^2^(Fo^2^)+(0.0229P)^2^+7.8136P] where P=(Fo^2^+2Fc^2^)/3'
_refine_ls_weighting_scheme calc
_refine_ls_wR_factor_gt 0.0691
_refine_ls_wR_factor_ref 0.0740
_reflns_Friedel_coverage 0.000
_reflns_number_gt 10711
_reflns_number_total 13121
_reflns_threshold_expression 'I > 2\s(I)'
_cod_data_source_file d4sc05396f2.cif
_cod_data_source_block 17148
_cod_original_sg_symbol_H-M 'P 21/c'
_cod_database_code 1573289
_shelx_shelxl_version_number 2014/7
_shelx_space_group_comment
;
The symmetry employed for this shelxl refinement is uniquely defined
by the following loop, which should always be used as a source of
symmetry information in preference to the above space-group names.
They are only intended as comments.
;
_shelx_estimated_absorpt_t_min 0.507
_shelx_estimated_absorpt_t_max 0.665

loop_
_space_group_symop_operation_xyz
'x, y, z'
'-x, y+1/2, -z+1/2'
'-x, -y, -z'
'x, -y-1/2, z-1/2'

loop_
_atom_site_label
_atom_site_type_symbol
_atom_site_fract_x
_atom_site_fract_y
_atom_site_fract_z
_atom_site_U_iso_or_equiv
_atom_site_adp_type
_atom_site_occupancy
_atom_site_site_symmetry_order
_atom_site_calc_flag
_atom_site_refinement_flags_posn
_atom_site_refinement_flags_adp
_atom_site_refinement_flags_occupancy
_atom_site_disorder_assembly
_atom_site_disorder_group
Pt1 Pt 0.30481(2) 0.29140(2) 0.70220(2) 0.01890(4) Uani 1 1 d . U . . .
Cl1 Cl 0.45333(7) 0.25862(4) 0.79401(6) 0.0358(2) Uani 1 1 d . U . . .
Cl2 Cl 0.20954(7) 0.27532(4) 0.82151(6) 0.03361(19) Uani 1 1 d . U . . .
P1 P 0.39263(6) 0.31810(3) 0.59389(5) 0.01943(15) Uani 1 1 d . U . . .
P2 P 0.16690(6) 0.31825(3) 0.60693(5) 0.01895(15) Uani 1 1 d . U . . .
F1 F 0.7630(2) 0.23611(13) 0.4006(2) 0.0717(9) Uani 1 1 d . U . . .
F2 F 0.7855(2) 0.30083(13) 0.50122(19) 0.0619(8) Uani 1 1 d . U . . .
F3 F 0.6831(2) 0.31401(15) 0.3742(2) 0.0725(9) Uani 1 1 d . U . . .
F13 F -0.0615(2) 0.09547(10) 0.43538(15) 0.0472(6) Uani 1 1 d . U . . .
F14 F 0.09081(18) 0.11949(10) 0.42720(16) 0.0455(6) Uani 1 1 d . U . . .
F15 F -0.0328(2) 0.16081(10) 0.34096(14) 0.0490(6) Uani 1 1 d . U . . .
F16 F -0.0983(2) 0.20393(14) 0.79067(17) 0.0644(8) Uani 1 1 d . U . . .
F17 F -0.1967(2) 0.26017(12) 0.70624(18) 0.0562(7) Uani 1 1 d . U . . .
F18 F -0.2120(2) 0.17233(13) 0.6819(2) 0.0709(9) Uani 1 1 d . U . . .
C1 C 0.3057(2) 0.33718(13) 0.48833(19) 0.0189(6) Uani 1 1 d . U . . .
C2 C 0.3382(2) 0.35024(14) 0.4056(2) 0.0226(6) Uani 1 1 d . U . . .
H2 H 0.4083 0.3486 0.4024 0.027 Uiso 1 1 calc R U . . .
C3 C 0.2684(2) 0.36609(13) 0.3252(2) 0.0220(6) Uani 1 1 d . U . . .
C4 C 0.3003(3) 0.37979(14) 0.2381(2) 0.0271(7) Uani 1 1 d . U . . .
H4 H 0.3695 0.3763 0.2319 0.033 Uiso 1 1 calc R U . . .
C5 C 0.2308(3) 0.39787(15) 0.1640(2) 0.0323(8) Uani 1 1 d . U . . .
H5 H 0.2525 0.4076 0.1066 0.039 Uiso 1 1 calc R U . . .
C6 C 0.1281(3) 0.40234(15) 0.1711(2) 0.0303(7) Uani 1 1 d . U . . .
H6 H 0.0815 0.4163 0.1193 0.036 Uiso 1 1 calc R U . . .
C7 C 0.0939(3) 0.38680(14) 0.2520(2) 0.0263(7) Uani 1 1 d . U . . .
H7 H 0.0236 0.3884 0.2550 0.032 Uiso 1 1 calc R U . . .
C8 C 0.1638(2) 0.36839(13) 0.3311(2) 0.0219(6) Uani 1 1 d . U . . .
C9 C 0.1314(2) 0.35284(13) 0.4164(2) 0.0218(6) Uani 1 1 d . U . . .
H9 H 0.0613 0.3528 0.4201 0.026 Uiso 1 1 calc R U . . .
C10 C 0.2013(2) 0.33769(13) 0.49398(19) 0.0197(6) Uani 1 1 d . U . . .
C11 C 0.4838(2) 0.27066(14) 0.5573(2) 0.0220(6) Uani 1 1 d . U . . .
C12 C 0.5647(2) 0.29095(15) 0.5179(2) 0.0245(6) Uani 1 1 d . U . . .
H12 H 0.5755 0.3304 0.5140 0.029 Uiso 1 1 calc R U . . .
C13 C 0.6297(2) 0.25325(16) 0.4841(2) 0.0277(7) Uani 1 1 d . U . . .
C14 C 0.6149(3) 0.19611(16) 0.4897(2) 0.0351(8) Uani 1 1 d . U . . .
H14 H 0.6597 0.1705 0.4671 0.042 Uiso 1 1 calc R U . . .
C15 C 0.5340(3) 0.17620(16) 0.5287(3) 0.0382(9) Uani 1 1 d . U . . .
C16 C 0.4681(3) 0.21279(15) 0.5623(2) 0.0322(7) Uani 1 1 d . U . . .
H16 H 0.4127 0.1986 0.5885 0.039 Uiso 1 1 calc R U . . .
C17 C 0.7143(3) 0.27662(19) 0.4391(3) 0.0384(8) Uani 1 1 d . U . . .
C18 C 0.5170(4) 0.1136(2) 0.5320(4) 0.0711(14) Uani 1 1 d D U . . .
F4 F 0.4490(4) 0.09790(16) 0.5810(4) 0.0858(16) Uani 0.785(4) 1 d D U P A 1
F5 F 0.4910(5) 0.09252(19) 0.4454(4) 0.1016(16) Uani 0.785(4) 1 d D U P A 1
F6 F 0.6039(4) 0.08613(18) 0.5627(5) 0.1028(18) Uani 0.785(4) 1 d D U P A 1
F4D F 0.5183(14) 0.0982(6) 0.6219(9) 0.0858(16) Uani 0.215(4) 1 d D U P A 2
F5D F 0.4172(11) 0.1026(7) 0.4937(14) 0.1016(16) Uani 0.215(4) 1 d D U P A 2
F6D F 0.5678(17) 0.0807(7) 0.4881(16) 0.1028(18) Uani 0.215(4) 1 d D U P A 2
C19 C 0.4632(2) 0.38157(14) 0.6336(2) 0.0223(6) Uani 1 1 d . U . . .
C20 C 0.4196(3) 0.43423(14) 0.6142(2) 0.0268(7) Uani 1 1 d . U . . .
H20 H 0.3555 0.4374 0.5750 0.032 Uiso 1 1 calc R U . . .
C21 C 0.4697(3) 0.48240(15) 0.6521(2) 0.0311(7) Uani 1 1 d . U . . .
C22 C 0.5638(3) 0.47863(16) 0.7086(3) 0.0343(8) Uani 1 1 d . U . . .
H22 H 0.5981 0.5116 0.7338 0.041 Uiso 1 1 calc R U . . .
C23 C 0.6072(3) 0.42593(15) 0.7277(2) 0.0311(7) Uani 1 1 d . U . . .
C24 C 0.5573(3) 0.37748(15) 0.6921(2) 0.0283(7) Uani 1 1 d . U . . .
H24 H 0.5868 0.3416 0.7074 0.034 Uiso 1 1 calc R U . . .
C25 C 0.4209(3) 0.53873(17) 0.6299(3) 0.0443(9) Uani 1 1 d D U . . .
F7 F 0.3216(8) 0.5361(12) 0.6199(15) 0.060(2) Uani 0.380(12) 1 d D U P B 1
F8 F 0.4504(12) 0.5730(5) 0.7056(8) 0.0654(19) Uani 0.380(12) 1 d D U P B 1
F9 F 0.4504(10) 0.5609(6) 0.5560(8) 0.0680(17) Uani 0.380(12) 1 d D U P B 1
F7D F 0.3260(5) 0.5401(7) 0.6479(8) 0.060(2) Uani 0.620(12) 1 d D U P B 2
F8D F 0.4692(6) 0.5827(3) 0.6724(6) 0.0654(19) Uani 0.620(12) 1 d D U P B 2
F9D F 0.4081(7) 0.5508(3) 0.5355(4) 0.0680(17) Uani 0.620(12) 1 d D U P B 2
C26 C 0.7083(3) 0.42142(17) 0.7896(3) 0.0435(9) Uani 1 1 d D U . . .
F10 F 0.7475(4) 0.3721(2) 0.7943(7) 0.099(2) Uani 0.649(5) 1 d D U P C 1
F11 F 0.7729(4) 0.4578(3) 0.7707(4) 0.0619(14) Uani 0.649(5) 1 d D U P C 1
F12 F 0.6995(3) 0.4341(4) 0.8799(3) 0.0804(14) Uani 0.649(5) 1 d D U P C 1
F10D F 0.7742(7) 0.3917(6) 0.7425(6) 0.0804(14) Uani 0.351(5) 1 d D U P C 2
F11D F 0.7574(10) 0.4675(4) 0.8050(12) 0.099(2) Uani 0.351(5) 1 d D U P C 2
F12D F 0.7122(6) 0.3910(5) 0.8610(7) 0.0619(14) Uani 0.351(5) 1 d D U P C 2
C27 C 0.0690(2) 0.26473(13) 0.5853(2) 0.0209(6) Uani 1 1 d . U . . .
C28 C 0.0672(2) 0.22550(14) 0.5130(2) 0.0226(6) Uani 1 1 d . U . . .
H28 H 0.1145 0.2282 0.4709 0.027 Uiso 1 1 calc R U . . .
C29 C -0.0039(3) 0.18252(14) 0.5029(2) 0.0247(6) Uani 1 1 d . U . . .
C30 C -0.0735(2) 0.17793(14) 0.5637(2) 0.0244(6) Uani 1 1 d . U . . .
H30 H -0.1224 0.1486 0.5560 0.029 Uiso 1 1 calc R U . . .
C31 C -0.0707(2) 0.21679(14) 0.6358(2) 0.0256(7) Uani 1 1 d . U . . .
C32 C -0.0002(2) 0.25957(14) 0.6474(2) 0.0234(6) Uani 1 1 d . U . . .
H32 H 0.0014 0.2856 0.6976 0.028 Uiso 1 1 calc R U . . .
C33 C -0.0018(3) 0.13949(15) 0.4268(2) 0.0311(7) Uani 1 1 d . U . . .
C34 C -0.1447(3) 0.21304(16) 0.7033(3) 0.0344(8) Uani 1 1 d . U . . .
C35 C 0.1022(2) 0.37962(13) 0.6437(2) 0.0228(6) Uani 1 1 d . U . . .
C36 C 0.0067(3) 0.39463(14) 0.5962(2) 0.0267(7) Uani 1 1 d . U . . .
H36 H -0.0273 0.3712 0.5476 0.032 Uiso 1 1 calc R U . . .
C37 C -0.0389(3) 0.44392(16) 0.6200(3) 0.0328(7) Uani 1 1 d . U . . .
C38 C 0.0079(3) 0.47708(16) 0.6926(3) 0.0371(8) Uani 1 1 d . U . . .
H38 H -0.0242 0.5103 0.7097 0.045 Uiso 1 1 calc R U . . .
C39 C 0.1020(3) 0.46190(15) 0.7405(3) 0.0341(8) Uani 1 1 d . U . . .
C40 C 0.1501(3) 0.41345(14) 0.7163(2) 0.0267(7) Uani 1 1 d . U . . .
H40 H 0.2152 0.4036 0.7492 0.032 Uiso 1 1 calc R U . . .
C41 C -0.1380(3) 0.46020(19) 0.5629(3) 0.0476(10) Uani 1 1 d D U . . .
F19D F -0.1254(7) 0.4964(5) 0.4956(8) 0.0650(13) Uani 0.329(8) 1 d D U P D 1
F20D F -0.1864(11) 0.4956(6) 0.6165(8) 0.0765(17) Uani 0.329(8) 1 d D U P D 1
F21D F -0.1988(9) 0.4211(4) 0.5323(11) 0.0767(18) Uani 0.329(8) 1 d D U P D 1
F19 F -0.1773(5) 0.5069(2) 0.5848(6) 0.0767(18) Uani 0.671(8) 1 d D U P D 2
F20 F -0.2101(4) 0.4219(2) 0.5689(4) 0.0650(13) Uani 0.671(8) 1 d D U P D 2
F21 F -0.1333(4) 0.4599(4) 0.4703(3) 0.0765(17) Uani 0.671(8) 1 d D U P D 2
C42 C 0.1531(4) 0.49962(18) 0.8185(3) 0.0563(11) Uani 1 1 d D U . . .
F22 F 0.0865(5) 0.5124(4) 0.8770(4) 0.0741(16) Uani 0.705(13) 1 d D U P E 1
F23 F 0.1771(9) 0.5490(4) 0.7869(11) 0.089(2) Uani 0.705(13) 1 d D U P E 1
F24 F 0.2307(5) 0.4757(3) 0.8726(5) 0.0718(19) Uani 0.705(13) 1 d D U P E 1
F22D F 0.1173(13) 0.5003(9) 0.8966(9) 0.0741(16) Uani 0.295(13) 1 d D U P E 2
F23D F 0.149(2) 0.5532(9) 0.787(3) 0.089(2) Uani 0.295(13) 1 d D U P E 2
F24D F 0.2544(8) 0.4912(7) 0.8338(12) 0.0718(19) Uani 0.295(13) 1 d D U P E 2

loop_
_atom_site_aniso_label
_atom_site_aniso_U_11
_atom_site_aniso_U_22
_atom_site_aniso_U_33
_atom_site_aniso_U_23
_atom_site_aniso_U_13
_atom_site_aniso_U_12
Pt1 0.02112(6) 0.02095(6) 0.01517(5) 0.00076(4) 0.00463(4) -0.00059(5)
Cl1 0.0280(4) 0.0513(5) 0.0261(4) 0.0121(4) -0.0011(3) 0.0019(4)
Cl2 0.0402(5) 0.0390(5) 0.0263(4) 0.0101(3) 0.0191(3) 0.0081(4)
P1 0.0173(4) 0.0237(4) 0.0175(3) 0.0010(3) 0.0034(3) -0.0021(3)
P2 0.0188(4) 0.0219(4) 0.0171(3) -0.0006(3) 0.0060(3) -0.0007(3)
F1 0.0661(19) 0.0730(19) 0.092(2) -0.0072(16) 0.0591(17) 0.0008(16)
F2 0.0384(15) 0.088(2) 0.0608(16) -0.0004(14) 0.0110(12) -0.0205(14)
F3 0.0417(16) 0.109(2) 0.0717(18) 0.0561(17) 0.0237(13) 0.0102(16)
F13 0.0635(16) 0.0394(13) 0.0422(12) -0.0131(10) 0.0189(11) -0.0256(12)
F14 0.0448(14) 0.0471(14) 0.0456(13) -0.0203(10) 0.0107(10) 0.0030(11)
F15 0.0702(18) 0.0531(15) 0.0206(10) -0.0014(9) -0.0016(10) -0.0105(13)
F16 0.0502(16) 0.111(2) 0.0383(13) 0.0230(14) 0.0254(11) 0.0176(15)
F17 0.0581(17) 0.0577(16) 0.0635(16) 0.0118(13) 0.0417(13) 0.0204(13)
F18 0.0651(19) 0.075(2) 0.087(2) -0.0247(16) 0.0537(16) -0.0369(16)
C1 0.0184(14) 0.0224(15) 0.0156(12) 0.0000(10) 0.0017(10) -0.0030(11)
C2 0.0197(15) 0.0291(16) 0.0195(13) -0.0013(11) 0.0046(11) -0.0020(12)
C3 0.0283(16) 0.0212(15) 0.0166(12) -0.0025(10) 0.0039(11) -0.0045(12)
C4 0.0275(17) 0.0302(17) 0.0232(14) 0.0033(12) 0.0030(12) -0.0054(14)
C5 0.044(2) 0.0341(19) 0.0187(14) 0.0007(13) 0.0045(13) -0.0059(16)
C6 0.0394(19) 0.0290(17) 0.0197(14) 0.0002(12) -0.0034(13) -0.0003(15)
C7 0.0298(17) 0.0241(16) 0.0230(14) -0.0018(12) -0.0016(12) 0.0032(13)
C8 0.0261(15) 0.0204(15) 0.0191(13) -0.0022(11) 0.0032(11) -0.0015(12)
C9 0.0214(15) 0.0245(15) 0.0204(13) -0.0016(11) 0.0057(11) 0.0014(12)
C10 0.0212(14) 0.0225(15) 0.0158(12) -0.0004(10) 0.0039(10) -0.0023(11)
C11 0.0185(14) 0.0284(15) 0.0199(14) 0.0009(11) 0.0055(11) -0.0002(12)
C12 0.0236(15) 0.0331(16) 0.0172(13) 0.0025(12) 0.0041(11) -0.0016(13)
C13 0.0211(15) 0.0440(19) 0.0188(14) 0.0026(13) 0.0057(11) 0.0042(13)
C14 0.038(2) 0.0401(19) 0.0301(17) 0.0013(14) 0.0143(15) 0.0107(15)
C15 0.046(2) 0.0305(18) 0.043(2) -0.0003(14) 0.0222(17) 0.0042(15)
C16 0.0347(19) 0.0327(17) 0.0321(17) 0.0009(13) 0.0140(14) 0.0004(15)
C17 0.0260(18) 0.056(2) 0.0355(18) 0.0027(16) 0.0131(14) 0.0029(16)
C18 0.086(3) 0.032(2) 0.111(4) -0.007(2) 0.064(3) 0.003(2)
F4 0.105(4) 0.0353(17) 0.140(4) -0.003(2) 0.087(3) -0.011(2)
F5 0.144(4) 0.047(2) 0.124(3) -0.032(2) 0.051(3) -0.023(3)
F6 0.113(4) 0.042(2) 0.164(5) 0.021(3) 0.053(3) 0.024(2)
F4D 0.105(4) 0.0353(17) 0.140(4) -0.003(2) 0.087(3) -0.011(2)
F5D 0.144(4) 0.047(2) 0.124(3) -0.032(2) 0.051(3) -0.023(3)
F6D 0.113(4) 0.042(2) 0.164(5) 0.021(3) 0.053(3) 0.024(2)
C19 0.0206(15) 0.0262(15) 0.0203(13) 0.0009(11) 0.0045(11) -0.0050(12)
C20 0.0218(16) 0.0301(16) 0.0274(16) 0.0048(12) 0.0006(12) -0.0032(13)
C21 0.0279(17) 0.0268(16) 0.0372(18) 0.0036(13) 0.0016(13) -0.0037(13)
C22 0.0304(18) 0.0306(18) 0.0397(19) -0.0014(14) -0.0010(14) -0.0096(14)
C23 0.0249(16) 0.0334(18) 0.0330(17) 0.0036(13) -0.0009(13) -0.0062(13)
C24 0.0252(16) 0.0292(16) 0.0289(16) 0.0061(13) 0.0000(12) -0.0035(13)
C25 0.035(2) 0.0282(18) 0.065(2) 0.0021(16) -0.0044(17) -0.0025(15)
F7 0.0380(16) 0.044(3) 0.094(7) 0.003(5) 0.002(2) 0.0058(14)
F8 0.057(3) 0.026(2) 0.104(4) -0.001(3) -0.017(3) -0.0037(18)
F9 0.071(5) 0.054(3) 0.077(3) 0.030(2) 0.007(3) 0.015(3)
F7D 0.0380(16) 0.044(3) 0.094(7) 0.003(5) 0.002(2) 0.0058(14)
F8D 0.057(3) 0.026(2) 0.104(4) -0.001(3) -0.017(3) -0.0037(18)
F9D 0.071(5) 0.054(3) 0.077(3) 0.030(2) 0.007(3) 0.015(3)
C26 0.032(2) 0.046(2) 0.048(2) 0.0090(16) -0.0086(15) -0.0117(16)
F10 0.055(3) 0.045(2) 0.169(6) -0.003(3) -0.061(3) 0.0014(19)
F11 0.029(2) 0.087(3) 0.063(3) 0.028(2) -0.0083(17) -0.025(2)
F12 0.044(2) 0.148(5) 0.043(2) -0.003(2) -0.0128(15) 0.004(3)
F10D 0.044(2) 0.148(5) 0.043(2) -0.003(2) -0.0128(15) 0.004(3)
F11D 0.055(3) 0.045(2) 0.169(6) -0.003(3) -0.061(3) 0.0014(19)
F12D 0.029(2) 0.087(3) 0.063(3) 0.028(2) -0.0083(17) -0.025(2)
C27 0.0197(15) 0.0229(15) 0.0204(13) 0.0015(11) 0.0041(11) -0.0005(12)
C28 0.0224(15) 0.0279(15) 0.0183(13) 0.0000(11) 0.0055(11) -0.0032(12)
C29 0.0247(16) 0.0268(16) 0.0219(14) 0.0015(12) 0.0024(11) -0.0014(13)
C30 0.0211(15) 0.0258(16) 0.0264(15) 0.0038(12) 0.0048(11) -0.0020(12)
C31 0.0223(15) 0.0281(17) 0.0280(15) 0.0043(12) 0.0090(12) 0.0001(12)
C32 0.0242(16) 0.0269(16) 0.0209(14) -0.0001(11) 0.0092(11) 0.0018(12)
C33 0.0369(19) 0.0313(17) 0.0254(15) -0.0041(12) 0.0065(13) -0.0078(14)
C34 0.0303(18) 0.040(2) 0.0373(18) 0.0046(15) 0.0183(14) -0.0029(15)
C35 0.0249(15) 0.0238(15) 0.0216(14) -0.0008(11) 0.0091(11) 0.0006(12)
C36 0.0267(16) 0.0291(16) 0.0252(15) -0.0007(12) 0.0065(12) 0.0024(13)
C37 0.0317(18) 0.0312(18) 0.0365(18) 0.0045(13) 0.0091(13) 0.0063(14)
C38 0.043(2) 0.0250(17) 0.044(2) 0.0008(14) 0.0114(16) 0.0102(15)
C39 0.041(2) 0.0248(16) 0.0364(18) -0.0040(13) 0.0069(14) 0.0019(14)
C40 0.0297(17) 0.0234(15) 0.0270(15) 0.0004(12) 0.0052(12) 0.0010(13)
C41 0.041(2) 0.048(2) 0.053(2) 0.0069(17) 0.0057(17) 0.0121(17)
F19D 0.041(2) 0.073(3) 0.075(3) 0.012(2) -0.0076(19) -0.0004(19)
F20D 0.060(3) 0.119(5) 0.048(2) 0.017(2) 0.0021(17) 0.037(3)
F21D 0.055(3) 0.043(2) 0.119(5) -0.013(2) -0.022(3) 0.0292(19)
F19 0.055(3) 0.043(2) 0.119(5) -0.013(2) -0.022(3) 0.0292(19)
F20 0.041(2) 0.073(3) 0.075(3) 0.012(2) -0.0076(19) -0.0004(19)
F21 0.060(3) 0.119(5) 0.048(2) 0.017(2) 0.0021(17) 0.037(3)
C42 0.064(3) 0.038(2) 0.063(2) -0.0243(18) -0.0001(19) 0.0046(19)
F22 0.076(4) 0.086(4) 0.055(3) -0.037(2) -0.004(3) 0.018(3)
F23 0.105(7) 0.045(2) 0.109(3) -0.0199(19) -0.001(5) -0.023(3)
F24 0.071(3) 0.060(3) 0.072(4) -0.037(3) -0.024(2) 0.011(2)
F22D 0.076(4) 0.086(4) 0.055(3) -0.037(2) -0.004(3) 0.018(3)
F23D 0.105(7) 0.045(2) 0.109(3) -0.0199(19) -0.001(5) -0.023(3)
F24D 0.071(3) 0.060(3) 0.072(4) -0.037(3) -0.024(2) 0.011(2)

loop_
_atom_type_symbol
_atom_type_description
_atom_type_scat_dispersion_real
_atom_type_scat_dispersion_imag
_atom_type_scat_source
C C 0.0033 0.0016 'International Tables Vol C Tables 4.2.6.8 and 6.1.1.4'
H H 0.0000 0.0000 'International Tables Vol C Tables 4.2.6.8 and 6.1.1.4'
F F 0.0171 0.0103 'International Tables Vol C Tables 4.2.6.8 and 6.1.1.4'
P P 0.1023 0.0942 'International Tables Vol C Tables 4.2.6.8 and 6.1.1.4'
Cl Cl 0.1484 0.1585 'International Tables Vol C Tables 4.2.6.8 and 6.1.1.4'
Pt Pt -1.7033 8.3905 'International Tables Vol C Tables 4.2.6.8 and 6.1.1.4'

loop_
_geom_angle_atom_site_label_1
_geom_angle_atom_site_label_2
_geom_angle_atom_site_label_3
_geom_angle
_geom_angle_site_symmetry_1
_geom_angle_site_symmetry_3
_geom_angle_publ_flag
P1 Pt1 P2 88.08(3) . . ?
P1 Pt1 Cl1 89.55(3) . . ?
P2 Pt1 Cl1 175.72(3) . . ?
P1 Pt1 Cl2 172.65(3) . . ?
P2 Pt1 Cl2 90.11(3) . . ?
Cl1 Pt1 Cl2 92.68(3) . . ?
C11 P1 C1 106.39(14) . . ?
C11 P1 C19 105.52(15) . . ?
C1 P1 C19 106.52(14) . . ?
C11 P1 Pt1 119.75(11) . . ?
C1 P1 Pt1 108.86(10) . . ?
C19 P1 Pt1 109.06(10) . . ?
C27 P2 C35 104.19(15) . . ?
C27 P2 C10 107.85(13) . . ?
C35 P2 C10 105.17(14) . . ?
C27 P2 Pt1 114.26(10) . . ?
C35 P2 Pt1 116.12(11) . . ?
C10 P2 Pt1 108.61(10) . . ?
C2 C1 C10 120.6(3) . . ?
C2 C1 P1 122.3(2) . . ?
C10 C1 P1 117.2(2) . . ?
C1 C2 C3 120.7(3) . . ?
C1 C2 H2 119.6 . . ?
C3 C2 H2 119.6 . . ?
C2 C3 C8 119.0(3) . . ?
C2 C3 C4 121.8(3) . . ?
C8 C3 C4 119.2(3) . . ?
C5 C4 C3 119.7(3) . . ?
C5 C4 H4 120.2 . . ?
C3 C4 H4 120.2 . . ?
C4 C5 C6 121.1(3) . . ?
C4 C5 H5 119.4 . . ?
C6 C5 H5 119.4 . . ?
C7 C6 C5 120.9(3) . . ?
C7 C6 H6 119.6 . . ?
C5 C6 H6 119.6 . . ?
C6 C7 C8 119.7(3) . . ?
C6 C7 H7 120.1 . . ?
C8 C7 H7 120.1 . . ?
C3 C8 C7 119.3(3) . . ?
C3 C8 C9 119.4(3) . . ?
C7 C8 C9 121.3(3) . . ?
C10 C9 C8 120.4(3) . . ?
C10 C9 H9 119.8 . . ?
C8 C9 H9 119.8 . . ?
C9 C10 C1 119.9(3) . . ?
C9 C10 P2 123.4(2) . . ?
C1 C10 P2 116.7(2) . . ?
C12 C11 C16 119.7(3) . . ?
C12 C11 P1 121.0(3) . . ?
C16 C11 P1 119.1(2) . . ?
C13 C12 C11 119.7(3) . . ?
C13 C12 H12 120.1 . . ?
C11 C12 H12 120.1 . . ?
C14 C13 C12 120.6(3) . . ?
C14 C13 C17 121.1(3) . . ?
C12 C13 C17 118.3(3) . . ?
C13 C14 C15 119.4(3) . . ?
C13 C14 H14 120.3 . . ?
C15 C14 H14 120.3 . . ?
C16 C15 C14 121.1(4) . . ?
C16 C15 C18 120.0(4) . . ?
C14 C15 C18 118.9(4) . . ?
C15 C16 C11 119.4(3) . . ?
C15 C16 H16 120.3 . . ?
C11 C16 H16 120.3 . . ?
F3 C17 F2 107.3(4) . . ?
F3 C17 F1 108.2(3) . . ?
F2 C17 F1 104.4(3) . . ?
F3 C17 C13 112.7(3) . . ?
F2 C17 C13 112.2(3) . . ?
F1 C17 C13 111.7(4) . . ?
F4 C18 F5 107.7(5) . . ?
F4 C18 F6 109.3(5) . . ?
F5 C18 F6 101.7(5) . . ?
F6D C18 F4D 113.1(12) . . ?
F6D C18 F5D 104.4(13) . . ?
F4D C18 F5D 101.0(10) . . ?
F6D C18 C15 119.5(10) . . ?
F4 C18 C15 115.1(4) . . ?
F5 C18 C15 110.9(5) . . ?
F6 C18 C15 111.2(5) . . ?
F4D C18 C15 108.7(8) . . ?
F5D C18 C15 108.3(8) . . ?
C20 C19 C24 119.4(3) . . ?
C20 C19 P1 120.2(2) . . ?
C24 C19 P1 120.1(3) . . ?
C19 C20 C21 120.2(3) . . ?
C19 C20 H20 119.9 . . ?
C21 C20 H20 119.9 . . ?
C22 C21 C20 120.6(3) . . ?
C22 C21 C25 120.3(3) . . ?
C20 C21 C25 119.1(3) . . ?
C21 C22 C23 119.0(3) . . ?
C21 C22 H22 120.5 . . ?
C23 C22 H22 120.5 . . ?
C24 C23 C22 121.0(3) . . ?
C24 C23 C26 119.6(3) . . ?
C22 C23 C26 119.4(3) . . ?
C23 C24 C19 119.8(3) . . ?
C23 C24 H24 120.1 . . ?
C19 C24 H24 120.1 . . ?
F9 C25 F7 111.5(11) . . ?
F8D C25 F7D 107.3(7) . . ?
F9 C25 F8 108.9(7) . . ?
F7 C25 F8 105.6(11) . . ?
F8D C25 F9D 105.3(5) . . ?
F7D C25 F9D 102.8(6) . . ?
F9 C25 C21 110.6(7) . . ?
F7 C25 C21 112.2(13) . . ?
F8D C25 C21 116.3(5) . . ?
F7D C25 C21 112.0(8) . . ?
F8 C25 C21 107.7(7) . . ?
F9D C25 C21 112.0(5) . . ?
F12D C26 F11D 113.7(8) . . ?
F10 C26 F11 110.0(5) . . ?
F10 C26 F12 104.6(5) . . ?
F11 C26 F12 102.9(4) . . ?
F12D C26 F10D 99.6(7) . . ?
F11D C26 F10D 99.7(8) . . ?
F12D C26 C23 116.1(5) . . ?
F11D C26 C23 115.5(6) . . ?
F10 C26 C23 114.8(4) . . ?
F11 C26 C23 113.6(4) . . ?
F12 C26 C23 109.9(4) . . ?
F10D C26 C23 109.3(5) . . ?
C28 C27 C32 119.3(3) . . ?
C28 C27 P2 121.2(2) . . ?
C32 C27 P2 119.3(2) . . ?
C29 C28 C27 119.7(3) . . ?
C29 C28 H28 120.2 . . ?
C27 C28 H28 120.2 . . ?
C30 C29 C28 120.9(3) . . ?
C30 C29 C33 120.4(3) . . ?
C28 C29 C33 118.6(3) . . ?
C31 C30 C29 119.0(3) . . ?
C31 C30 H30 120.5 . . ?
C29 C30 H30 120.5 . . ?
C32 C31 C30 120.9(3) . . ?
C32 C31 C34 118.6(3) . . ?
C30 C31 C34 120.5(3) . . ?
C31 C32 C27 120.1(3) . . ?
C31 C32 H32 119.9 . . ?
C27 C32 H32 119.9 . . ?
F14 C33 F13 107.1(3) . . ?
F14 C33 F15 106.6(3) . . ?
F13 C33 F15 106.5(3) . . ?
F14 C33 C29 111.9(3) . . ?
F13 C33 C29 112.3(3) . . ?
F15 C33 C29 112.2(3) . . ?
F17 C34 F18 106.5(3) . . ?
F17 C34 F16 105.8(3) . . ?
F18 C34 F16 107.2(3) . . ?
F17 C34 C31 112.3(3) . . ?
F18 C34 C31 113.0(3) . . ?
F16 C34 C31 111.6(3) . . ?
C40 C35 C36 119.6(3) . . ?
C40 C35 P2 120.0(3) . . ?
C36 C35 P2 120.3(2) . . ?
C37 C36 C35 120.0(3) . . ?
C37 C36 H36 120.0 . . ?
C35 C36 H36 120.0 . . ?
C38 C37 C36 120.4(3) . . ?
C38 C37 C41 121.5(3) . . ?
C36 C37 C41 118.1(3) . . ?
C37 C38 C39 119.7(3) . . ?
C37 C38 H38 120.2 . . ?
C39 C38 H38 120.2 . . ?
C38 C39 C40 120.9(3) . . ?
C38 C39 C42 118.7(3) . . ?
C40 C39 C42 120.4(4) . . ?
C35 C40 C39 119.5(3) . . ?
C35 C40 H40 120.3 . . ?
C39 C40 H40 120.3 . . ?
F21D C41 F19D 111.9(8) . . ?
F19 C41 F20 103.9(5) . . ?
F19 C41 F21 109.7(5) . . ?
F20 C41 F21 102.4(5) . . ?
F21D C41 F20D 108.0(9) . . ?
F19D C41 F20D 98.3(7) . . ?
F21D C41 C37 117.7(6) . . ?
F19 C41 C37 116.8(4) . . ?
F19D C41 C37 111.1(5) . . ?
F20 C41 C37 111.9(4) . . ?
F21 C41 C37 111.1(4) . . ?
F20D C41 C37 107.9(7) . . ?
F23 C42 F24 111.9(7) . . ?
F22D C42 F23D 106.6(16) . . ?
F22D C42 F24D 111.6(9) . . ?
F23D C42 F24D 100.2(14) . . ?
F23 C42 F22 103.8(7) . . ?
F24 C42 F22 105.3(5) . . ?
F22D C42 C39 117.9(10) . . ?
F23 C42 C39 112.2(8) . . ?
F24 C42 C39 113.5(4) . . ?
F23D C42 C39 108.5(18) . . ?
F24D C42 C39 110.6(7) . . ?
F22 C42 C39 109.4(5) . . ?

loop_
_geom_bond_atom_site_label_1
_geom_bond_atom_site_label_2
_geom_bond_distance
_geom_bond_site_symmetry_2
_geom_bond_publ_flag
Pt1 P1 2.2003(8) . ?
Pt1 P2 2.2048(8) . ?
Pt1 Cl1 2.3323(9) . ?
Pt1 Cl2 2.3391(8) . ?
P1 C11 1.804(3) . ?
P1 C1 1.813(3) . ?
P1 C19 1.820(3) . ?
P2 C27 1.815(3) . ?
P2 C35 1.819(3) . ?
P2 C10 1.825(3) . ?
F1 C17 1.334(5) . ?
F2 C17 1.325(5) . ?
F3 C17 1.307(5) . ?
F13 C33 1.335(4) . ?
F14 C33 1.327(4) . ?
F15 C33 1.338(4) . ?
F16 C34 1.327(5) . ?
F17 C34 1.323(5) . ?
F18 C34 1.323(5) . ?
C1 C2 1.372(4) . ?
C1 C10 1.415(4) . ?
C2 C3 1.414(4) . ?
C2 H2 0.9500 . ?
C3 C8 1.419(5) . ?
C3 C4 1.430(4) . ?
C4 C5 1.364(5) . ?
C4 H4 0.9500 . ?
C5 C6 1.402(5) . ?
C5 H5 0.9500 . ?
C6 C7 1.373(5) . ?
C6 H6 0.9500 . ?
C7 C8 1.419(4) . ?
C7 H7 0.9500 . ?
C8 C9 1.420(4) . ?
C9 C10 1.381(4) . ?
C9 H9 0.9500 . ?
C11 C12 1.392(4) . ?
C11 C16 1.393(5) . ?
C12 C13 1.392(5) . ?
C12 H12 0.9500 . ?
C13 C14 1.375(5) . ?
C13 C17 1.504(5) . ?
C14 C15 1.384(5) . ?
C14 H14 0.9500 . ?
C15 C16 1.383(5) . ?
C15 C18 1.507(6) . ?
C16 H16 0.9500 . ?
C18 F6D 1.272(12) . ?
C18 F4 1.298(6) . ?
C18 F5 1.336(7) . ?
C18 F6 1.343(7) . ?
C18 F4D 1.345(12) . ?
C18 F5D 1.383(12) . ?
C19 C20 1.388(5) . ?
C19 C24 1.398(4) . ?
C20 C21 1.391(5) . ?
C20 H20 0.9500 . ?
C21 C22 1.385(5) . ?
C21 C25 1.499(5) . ?
C22 C23 1.388(5) . ?
C22 H22 0.9500 . ?
C23 C24 1.385(5) . ?
C23 C26 1.497(5) . ?
C24 H24 0.9500 . ?
C25 F9 1.308(9) . ?
C25 F7 1.316(11) . ?
C25 F8D 1.323(6) . ?
C25 F7D 1.340(8) . ?
C25 F8 1.366(10) . ?
C25 F9D 1.375(7) . ?
C26 F12D 1.252(7) . ?
C26 F11D 1.276(10) . ?
C26 F10 1.281(6) . ?
C26 F11 1.283(6) . ?
C26 F12 1.362(6) . ?
C26 F10D 1.391(9) . ?
C27 C28 1.395(4) . ?
C27 C32 1.398(4) . ?
C28 C29 1.388(5) . ?
C28 H28 0.9500 . ?
C29 C30 1.387(4) . ?
C29 C33 1.503(5) . ?
C30 C31 1.386(5) . ?
C30 H30 0.9500 . ?
C31 C32 1.378(5) . ?
C31 C34 1.503(5) . ?
C32 H32 0.9500 . ?
C35 C40 1.389(4) . ?
C35 C36 1.394(5) . ?
C36 C37 1.389(5) . ?
C36 H36 0.9500 . ?
C37 C38 1.375(5) . ?
C37 C41 1.491(6) . ?
C38 C39 1.380(5) . ?
C38 H38 0.9500 . ?
C39 C40 1.392(5) . ?
C39 C42 1.510(5) . ?
C40 H40 0.9500 . ?
C41 F21D 1.265(10) . ?
C41 F19 1.289(6) . ?
C41 F19D 1.329(9) . ?
C41 F20 1.340(6) . ?
C41 F21 1.348(6) . ?
C41 F20D 1.376(10) . ?
C42 F22D 1.296(11) . ?
C42 F23 1.318(8) . ?
C42 F24 1.320(6) . ?
C42 F23D 1.351(13) . ?
C42 F24D 1.354(11) . ?
C42 F22 1.360(7) . ?

loop_
_geom_hbond_atom_site_label_D
_geom_hbond_atom_site_label_H
_geom_hbond_atom_site_label_A
_geom_hbond_distance_DH
_geom_hbond_distance_HA
_geom_hbond_distance_DA
_geom_hbond_angle_DHA
_geom_hbond_site_symmetry_A
C28 H28 Cl2 0.95 2.68 3.610(3) 165.6 4_565
C32 H32 F15 0.95 2.53 3.459(4) 164.8 4_566

loop_
_geom_torsion_atom_site_label_1
_geom_torsion_atom_site_label_2
_geom_torsion_atom_site_label_3
_geom_torsion_atom_site_label_4
_geom_torsion
_geom_torsion_site_symmetry_1
_geom_torsion_site_symmetry_2
_geom_torsion_site_symmetry_3
_geom_torsion_site_symmetry_4
_geom_torsion_publ_flag
C11 P1 C1 C2 -43.1(3) . . . . ?
C19 P1 C1 C2 69.1(3) . . . . ?
Pt1 P1 C1 C2 -173.4(2) . . . . ?
C11 P1 C1 C10 136.4(2) . . . . ?
C19 P1 C1 C10 -111.4(2) . . . . ?
Pt1 P1 C1 C10 6.0(3) . . . . ?
C10 C1 C2 C3 1.9(5) . . . . ?
P1 C1 C2 C3 -178.7(2) . . . . ?
C1 C2 C3 C8 0.1(5) . . . . ?
C1 C2 C3 C4 -179.9(3) . . . . ?
C2 C3 C4 C5 -176.3(3) . . . . ?
C8 C3 C4 C5 3.7(5) . . . . ?
C3 C4 C5 C6 -1.2(5) . . . . ?
C4 C5 C6 C7 -2.2(5) . . . . ?
C5 C6 C7 C8 2.9(5) . . . . ?
C2 C3 C8 C7 177.1(3) . . . . ?
C4 C3 C8 C7 -3.0(4) . . . . ?
C2 C3 C8 C9 -2.2(4) . . . . ?
C4 C3 C8 C9 177.7(3) . . . . ?
C6 C7 C8 C3 -0.3(5) . . . . ?
C6 C7 C8 C9 179.0(3) . . . . ?
C3 C8 C9 C10 2.5(5) . . . . ?
C7 C8 C9 C10 -176.8(3) . . . . ?
C8 C9 C10 C1 -0.6(5) . . . . ?
C8 C9 C10 P2 178.9(2) . . . . ?
C2 C1 C10 C9 -1.7(5) . . . . ?
P1 C1 C10 C9 178.9(2) . . . . ?
C2 C1 C10 P2 178.8(2) . . . . ?
P1 C1 C10 P2 -0.6(3) . . . . ?
C27 P2 C10 C9 51.1(3) . . . . ?
C35 P2 C10 C9 -59.6(3) . . . . ?
Pt1 P2 C10 C9 175.5(2) . . . . ?
C27 P2 C10 C1 -129.4(2) . . . . ?
C35 P2 C10 C1 119.9(2) . . . . ?
Pt1 P2 C10 C1 -5.0(3) . . . . ?
C1 P1 C11 C12 80.2(3) . . . . ?
C19 P1 C11 C12 -32.7(3) . . . . ?
Pt1 P1 C11 C12 -156.0(2) . . . . ?
C1 P1 C11 C16 -94.9(3) . . . . ?
C19 P1 C11 C16 152.2(3) . . . . ?
Pt1 P1 C11 C16 28.9(3) . . . . ?
C16 C11 C12 C13 -0.3(5) . . . . ?
P1 C11 C12 C13 -175.4(2) . . . . ?
C11 C12 C13 C14 -0.3(5) . . . . ?
C11 C12 C13 C17 178.1(3) . . . . ?
C12 C13 C14 C15 0.5(5) . . . . ?
C17 C13 C14 C15 -177.7(3) . . . . ?
C13 C14 C15 C16 -0.2(6) . . . . ?
C13 C14 C15 C18 178.3(4) . . . . ?
C14 C15 C16 C11 -0.4(6) . . . . ?
C18 C15 C16 C11 -178.9(4) . . . . ?
C12 C11 C16 C15 0.6(5) . . . . ?
P1 C11 C16 C15 175.8(3) . . . . ?
C14 C13 C17 F3 127.5(4) . . . . ?
C12 C13 C17 F3 -50.8(5) . . . . ?
C14 C13 C17 F2 -111.3(4) . . . . ?
C12 C13 C17 F2 70.4(4) . . . . ?
C14 C13 C17 F1 5.5(5) . . . . ?
C12 C13 C17 F1 -172.8(3) . . . . ?
C16 C15 C18 F6D 169.1(14) . . . . ?
C14 C15 C18 F6D -9.5(15) . . . . ?
C16 C15 C18 F4 -10.7(8) . . . . ?
C14 C15 C18 F4 170.7(5) . . . . ?
C16 C15 C18 F5 111.9(5) . . . . ?
C14 C15 C18 F5 -66.6(6) . . . . ?
C16 C15 C18 F6 -135.6(5) . . . . ?
C14 C15 C18 F6 45.8(6) . . . . ?
C16 C15 C18 F4D -59.1(10) . . . . ?
C14 C15 C18 F4D 122.4(9) . . . . ?
C16 C15 C18 F5D 49.8(10) . . . . ?
C14 C15 C18 F5D -128.8(9) . . . . ?
C11 P1 C19 C20 141.5(3) . . . . ?
C1 P1 C19 C20 28.6(3) . . . . ?
Pt1 P1 C19 C20 -88.7(3) . . . . ?
C11 P1 C19 C24 -45.2(3) . . . . ?
C1 P1 C19 C24 -158.1(3) . . . . ?
Pt1 P1 C19 C24 84.6(3) . . . . ?
C24 C19 C20 C21 0.6(5) . . . . ?
P1 C19 C20 C21 173.9(3) . . . . ?
C19 C20 C21 C22 0.7(5) . . . . ?
C19 C20 C21 C25 180.0(3) . . . . ?
C20 C21 C22 C23 -0.6(6) . . . . ?
C25 C21 C22 C23 -179.9(4) . . . . ?
C21 C22 C23 C24 -0.8(6) . . . . ?
C21 C22 C23 C26 -179.3(3) . . . . ?
C22 C23 C24 C19 2.0(5) . . . . ?
C26 C23 C24 C19 -179.4(3) . . . . ?
C20 C19 C24 C23 -1.9(5) . . . . ?
P1 C19 C24 C23 -175.3(3) . . . . ?
C22 C21 C25 F9 87.1(8) . . . . ?
C20 C21 C25 F9 -92.2(8) . . . . ?
C22 C21 C25 F7 -147.6(10) . . . . ?
C20 C21 C25 F7 33.1(11) . . . . ?
C22 C21 C25 F8D -4.6(7) . . . . ?
C20 C21 C25 F8D 176.1(6) . . . . ?
C22 C21 C25 F7D -128.5(6) . . . . ?
C20 C21 C25 F7D 52.2(7) . . . . ?
C22 C21 C25 F8 -31.9(8) . . . . ?
C20 C21 C25 F8 148.8(7) . . . . ?
C22 C21 C25 F9D 116.5(6) . . . . ?
C20 C21 C25 F9D -62.8(6) . . . . ?
C24 C23 C26 F12D -55.6(9) . . . . ?
C22 C23 C26 F12D 123.0(8) . . . . ?
C24 C23 C26 F11D 167.5(10) . . . . ?
C22 C23 C26 F11D -13.9(11) . . . . ?
C24 C23 C26 F10 9.2(8) . . . . ?
C22 C23 C26 F10 -172.2(6) . . . . ?
C24 C23 C26 F11 137.1(5) . . . . ?
C22 C23 C26 F11 -44.3(6) . . . . ?
C24 C23 C26 F12 -108.3(5) . . . . ?
C22 C23 C26 F12 70.3(6) . . . . ?
C24 C23 C26 F10D 56.0(8) . . . . ?
C22 C23 C26 F10D -125.4(7) . . . . ?
C35 P2 C27 C28 144.6(3) . . . . ?
C10 P2 C27 C28 33.2(3) . . . . ?
Pt1 P2 C27 C28 -87.6(3) . . . . ?
C35 P2 C27 C32 -41.2(3) . . . . ?
C10 P2 C27 C32 -152.6(2) . . . . ?
Pt1 P2 C27 C32 86.5(3) . . . . ?
C32 C27 C28 C29 0.9(5) . . . . ?
P2 C27 C28 C29 175.1(2) . . . . ?
C27 C28 C29 C30 0.0(5) . . . . ?
C27 C28 C29 C33 -177.7(3) . . . . ?
C28 C29 C30 C31 -0.5(5) . . . . ?
C33 C29 C30 C31 177.1(3) . . . . ?
C29 C30 C31 C32 0.1(5) . . . . ?
C29 C30 C31 C34 -179.8(3) . . . . ?
C30 C31 C32 C27 0.8(5) . . . . ?
C34 C31 C32 C27 -179.2(3) . . . . ?
C28 C27 C32 C31 -1.3(5) . . . . ?
P2 C27 C32 C31 -175.6(2) . . . . ?
C30 C29 C33 F14 -129.3(3) . . . . ?
C28 C29 C33 F14 48.4(4) . . . . ?
C30 C29 C33 F13 -8.9(5) . . . . ?
C28 C29 C33 F13 168.8(3) . . . . ?
C30 C29 C33 F15 111.0(4) . . . . ?
C28 C29 C33 F15 -71.3(4) . . . . ?
C32 C31 C34 F17 56.0(5) . . . . ?
C30 C31 C34 F17 -124.1(4) . . . . ?
C32 C31 C34 F18 176.4(3) . . . . ?
C30 C31 C34 F18 -3.7(5) . . . . ?
C32 C31 C34 F16 -62.7(4) . . . . ?
C30 C31 C34 F16 117.3(4) . . . . ?
C27 P2 C35 C40 139.8(3) . . . . ?
C10 P2 C35 C40 -106.8(3) . . . . ?
Pt1 P2 C35 C40 13.2(3) . . . . ?
C27 P2 C35 C36 -43.5(3) . . . . ?
C10 P2 C35 C36 69.8(3) . . . . ?
Pt1 P2 C35 C36 -170.1(2) . . . . ?
C40 C35 C36 C37 1.7(5) . . . . ?
P2 C35 C36 C37 -175.0(3) . . . . ?
C35 C36 C37 C38 -2.5(5) . . . . ?
C35 C36 C37 C41 175.9(3) . . . . ?
C36 C37 C38 C39 1.6(6) . . . . ?
C41 C37 C38 C39 -176.8(4) . . . . ?
C37 C38 C39 C40 0.0(6) . . . . ?
C37 C38 C39 C42 178.6(4) . . . . ?
C36 C35 C40 C39 0.0(5) . . . . ?
P2 C35 C40 C39 176.6(3) . . . . ?
C38 C39 C40 C35 -0.8(5) . . . . ?
C42 C39 C40 C35 -179.4(4) . . . . ?
C38 C37 C41 F21D -146.4(10) . . . . ?
C36 C37 C41 F21D 35.2(10) . . . . ?
C38 C37 C41 F19 0.3(7) . . . . ?
C36 C37 C41 F19 -178.1(5) . . . . ?
C38 C37 C41 F19D 82.8(8) . . . . ?
C36 C37 C41 F19D -95.6(8) . . . . ?
C38 C37 C41 F20 -119.2(5) . . . . ?
C36 C37 C41 F20 62.4(5) . . . . ?
C38 C37 C41 F21 127.0(6) . . . . ?
C36 C37 C41 F21 -51.4(6) . . . . ?
C38 C37 C41 F20D -23.9(9) . . . . ?
C36 C37 C41 F20D 157.7(8) . . . . ?
C38 C39 C42 F22D 72.6(11) . . . . ?
C40 C39 C42 F22D -108.8(10) . . . . ?
C38 C39 C42 F23 -65.9(7) . . . . ?
C40 C39 C42 F23 112.7(7) . . . . ?
C38 C39 C42 F24 166.0(6) . . . . ?
C40 C39 C42 F24 -15.4(7) . . . . ?
C38 C39 C42 F23D -48.5(15) . . . . ?
C40 C39 C42 F23D 130.1(14) . . . . ?
C38 C39 C42 F24D -157.5(10) . . . . ?
C40 C39 C42 F24D 21.1(11) . . . . ?
C38 C39 C42 F22 48.7(6) . . . . ?
C40 C39 C42 F22 -132.7(5) . . . . ?
